data_7705926
loop_
_publ_author_name
'Junker, Philip'
'Qu, Zheng-Wang'
'Kalisch, Tim'
'Schnakenburg, Gregor'
'Espinosa Ferao, Arturo'
'Streubel, Rainer'

_publ_section_title
;
 A case study on the conversion of Li/Cl phosphinidenoid into
 phosphinidene complexes.
;
_journal_issue 2
_journal_name_full 'Dalton transactions (Cambridge, England : 2003)'
_journal_page_first 739
_journal_page_last 745
_journal_paper_doi 10.1039/d0dt03884a
_journal_volume 50
_journal_year 2021
_chemical_absolute_configuration ad
_chemical_formula_moiety 'C17 H10 Cl2 N O5 P W'
_chemical_formula_sum 'C17 H10 Cl2 N O5 P W'
_chemical_formula_weight 593.98
_chemical_name_systematic PJ-151
_space_group_crystal_system orthorhombic
_space_group_IT_number 19
_space_group_name_Hall 'P 2ac 2ab'
_space_group_name_H-M_alt 'P 21 21 21'
_atom_sites_solution_hydrogens geom
_atom_sites_solution_primary heavy
_audit_creation_date 2017-03-22
_audit_creation_method
;
Olex2 1.2
(compiled 2017.01.04 svn.r3372 for OlexSys, GUI svn.r5292)
;
_audit_update_record
;
2019-05-29 deposited with the CCDC.	2020-12-01 downloaded from the CCDC.
;
_cell_angle_alpha 90
_cell_angle_beta 90
_cell_angle_gamma 90
_cell_formula_units_Z 4
_cell_length_a 9.085(5)
_cell_length_b 13.306(8)
_cell_length_c 16.740(11)
_cell_measurement_reflns_used 6316
_cell_measurement_temperature 123
_cell_measurement_theta_max 27.26
_cell_measurement_theta_min 2.43
_cell_volume 2024(2)
_computing_cell_refinement 'SAINT v8.34A (Bruker, 2013)'
_computing_data_reduction 'SAINT v8.34A (Bruker, 2013)'
_computing_molecular_graphics 'Olex2 (Dolomanov et al., 2009)'
_computing_publication_material 'Olex2 (Dolomanov et al., 2009)'
_computing_structure_refinement 'XL (Sheldrick, 2008)'
_computing_structure_solution 'XS (Sheldrick, 2008)'
_diffrn_ambient_temperature 123
_diffrn_detector_area_resol_mean 8
_diffrn_measured_fraction_theta_full 0.998
_diffrn_measured_fraction_theta_max 0.998
_diffrn_measurement_device_type 'Nonius KappaCCD'
_diffrn_measurement_method 'fine slicing \w and \f scans'
_diffrn_radiation_monochromator graphite
_diffrn_radiation_type MoK\a
_diffrn_radiation_wavelength 0.71073
_diffrn_reflns_av_R_equivalents 0.0499
_diffrn_reflns_av_unetI/netI 0.0408
_diffrn_reflns_Laue_measured_fraction_full 0.998
_diffrn_reflns_Laue_measured_fraction_max 0.998
_diffrn_reflns_limit_h_max 12
_diffrn_reflns_limit_h_min -12
_diffrn_reflns_limit_k_max 17
_diffrn_reflns_limit_k_min -17
_diffrn_reflns_limit_l_max 19
_diffrn_reflns_limit_l_min -22
_diffrn_reflns_number 29500
_diffrn_reflns_point_group_measured_fraction_full 0.999
_diffrn_reflns_point_group_measured_fraction_max 0.999
_diffrn_reflns_theta_full 25.242
_diffrn_reflns_theta_max 27.999
_diffrn_reflns_theta_min 2.975
_diffrn_source 'sealed tube'
_diffrn_standards_number 0
_exptl_absorpt_coefficient_mu 6.078
_exptl_absorpt_correction_T_max 0.7459
_exptl_absorpt_correction_T_min 0.4745
_exptl_absorpt_correction_type empirical
_exptl_absorpt_process_details
'SADABS-2014/5 (Bruker,2014/5) was used for absorption correction. wR2(int) was 0.1472 before and 0.0821 after correction. The Ratio of minimum to maximum transmission is 0.6361. The \l/2 correction factor is 0.00150.'
_exptl_crystal_colour 'clear colourless'
_exptl_crystal_colour_lustre clear
_exptl_crystal_colour_primary colourless
_exptl_crystal_density_diffrn 1.950
_exptl_crystal_description block
_exptl_crystal_F_000 1128
_exptl_crystal_size_max 0.21
_exptl_crystal_size_mid 0.14
_exptl_crystal_size_min 0.12
_refine_diff_density_max 0.588
_refine_diff_density_min -0.591
_refine_diff_density_rms 0.090
_refine_ls_abs_structure_details
;
 Refined as an inversion twin.
;
_refine_ls_abs_structure_Flack 0.021(9)
_refine_ls_extinction_method none
_refine_ls_goodness_of_fit_ref 1.026
_refine_ls_hydrogen_treatment constr
_refine_ls_matrix_type full
_refine_ls_number_parameters 245
_refine_ls_number_reflns 4866
_refine_ls_number_restraints 12
_refine_ls_restrained_S_all 1.045
_refine_ls_R_factor_all 0.0318
_refine_ls_R_factor_gt 0.0257
_refine_ls_shift/su_max 0.001
_refine_ls_shift/su_mean 0.000
_refine_ls_structure_factor_coef Fsqd
_refine_ls_weighting_details 'w=1/[\s^2^(Fo^2^)+(0.0161P)^2^] where P=(Fo^2^+2Fc^2^)/3'
_refine_ls_weighting_scheme calc
_refine_ls_wR_factor_gt 0.0471
_refine_ls_wR_factor_ref 0.0490
_reflns_Friedel_coverage 0.765
_reflns_Friedel_fraction_full 1.000
_reflns_Friedel_fraction_max 1.000
_reflns_number_gt 4414
_reflns_number_total 4866
_reflns_threshold_expression 'I > 2\s(I)'
_cod_data_source_file d0dt03884a2.cif
_cod_data_source_block 5065g
_cod_depositor_comments 'Adding full bibliography for 7705926--7705927.cif.'
_cod_database_code 7705926
_shelx_shelxl_version_number 2014/7
_shelx_space_group_comment
;
The symmetry employed for this shelxl refinement is uniquely defined
by the following loop, which should always be used as a source of
symmetry information in preference to the above space-group names.
They are only intended as comments.
;
_shelx_estimated_absorpt_t_max 0.529
_shelx_estimated_absorpt_t_min 0.362
_olex2_refinement_description
;
1. Twinned data refinement
 Scales: 0.979(9) 0.021(9)
2. Fixed Uiso
 At 1.2 times of:
  All C(H) groups
3. Uiso/Uaniso restraints and constraints
Uanis(O1) \\sim Ueq, Uanis(O4) \\sim Ueq: with sigma of 0.002 and sigma for
terminal atoms of 0.004
4.a Aromatic/amide H refined with riding coordinates:
 C2(H2), C3(H3), C4(H4), C5(H5), C6(H6), C8(H8), C9(H9), C10(H10), C11(H11),
 C12(H12)
;
_olex2_submission_special_instructions 'No special instructions were received'

loop_
_space_group_symop_operation_xyz
'x, y, z'
'-x+1/2, -y, z+1/2'
'x+1/2, -y+1/2, -z'
'-x, y+1/2, -z+1/2'

loop_
_atom_site_label
_atom_site_type_symbol
_atom_site_fract_x
_atom_site_fract_y
_atom_site_fract_z
_atom_site_U_iso_or_equiv
_atom_site_adp_type
_atom_site_occupancy
_atom_site_site_symmetry_order
_atom_site_calc_flag
_atom_site_refinement_flags_posn
_atom_site_refinement_flags_adp
_atom_site_refinement_flags_occupancy
_atom_site_disorder_assembly
_atom_site_disorder_group
W W 0.85456(2) 0.35493(2) 0.69457(2) 0.03376(7) Uani 1 1 d . . . . .
Cl1 Cl 1.1554(2) 0.50432(18) 0.58948(12) 0.0804(6) Uani 1 1 d . . . . .
Cl2 Cl 1.10333(19) 0.28912(17) 0.52325(11) 0.0700(6) Uani 1 1 d . . . . .
P P 0.98212(15) 0.40354(13) 0.57229(9) 0.0390(4) Uani 1 1 d . . . . .
O1 O 0.7029(6) 0.2795(4) 0.8542(3) 0.0728(15) Uani 1 1 d . U . . .
O2 O 0.5318(4) 0.3908(4) 0.6246(3) 0.0570(13) Uani 1 1 d . . . . .
O3 O 0.8833(6) 0.5808(4) 0.7583(3) 0.0691(14) Uani 1 1 d . . . . .
O4 O 1.1595(7) 0.3076(5) 0.7780(4) 0.0842(17) Uani 1 1 d . U . . .
O5 O 0.8482(6) 0.1295(4) 0.6276(3) 0.0684(14) Uani 1 1 d . . . . .
N N 0.8939(4) 0.4458(4) 0.4919(3) 0.0359(11) Uani 1 1 d . . . . .
C1 C 0.7727(6) 0.5170(4) 0.5022(3) 0.0353(13) Uani 1 1 d . . . . .
C2 C 0.7873(7) 0.6014(5) 0.5511(4) 0.0452(15) Uani 1 1 d . . . . .
H2 H 0.8767 0.6141 0.5788 0.054 Uiso 1 1 calc R . . . .
C3 C 0.6684(9) 0.6668(5) 0.5583(4) 0.066(2) Uani 1 1 d . . . . .
H3 H 0.6767 0.7246 0.5913 0.079 Uiso 1 1 calc R . . . .
C4 C 0.5388(8) 0.6485(7) 0.5181(4) 0.0622(19) Uani 1 1 d . . . . .
H4 H 0.4580 0.6932 0.5239 0.075 Uiso 1 1 calc R . . . .
C5 C 0.5265(7) 0.5653(6) 0.4695(4) 0.0537(17) Uani 1 1 d . . . . .
H5 H 0.4375 0.5532 0.4413 0.064 Uiso 1 1 calc R . . . .
C6 C 0.6430(7) 0.4996(5) 0.4615(4) 0.0451(14) Uani 1 1 d . . . . .
H6 H 0.6339 0.4423 0.4280 0.054 Uiso 1 1 calc R . . . .
C7 C 0.9504(5) 0.4394(5) 0.4103(3) 0.0361(13) Uani 1 1 d . . . . .
C8 C 1.0288(7) 0.5189(6) 0.3788(4) 0.0509(17) Uani 1 1 d . . . . .
H8 H 1.0496 0.5768 0.4100 0.061 Uiso 1 1 calc R . . . .
C9 C 1.0768(7) 0.5116(6) 0.2992(5) 0.0630(19) Uani 1 1 d . . . . .
H9 H 1.1311 0.5653 0.2762 0.076 Uiso 1 1 calc R . . . .
C10 C 1.0463(8) 0.4281(7) 0.2544(4) 0.058(2) Uani 1 1 d . . . . .
H10 H 1.0796 0.4245 0.2007 0.070 Uiso 1 1 calc R . . . .
C11 C 0.9682(6) 0.3499(6) 0.2864(3) 0.0513(16) Uani 1 1 d . . . . .
H11 H 0.9477 0.2921 0.2550 0.062 Uiso 1 1 calc R . . . .
C12 C 0.9192(6) 0.3552(7) 0.3646(3) 0.0445(14) Uani 1 1 d . . . . .
H12 H 0.8643 0.3013 0.3869 0.053 Uiso 1 1 calc R . . . .
C13 C 0.7570(7) 0.3080(5) 0.7974(4) 0.0478(15) Uani 1 1 d . . . . .
C14 C 0.6471(7) 0.3810(4) 0.6474(3) 0.0399(13) Uani 1 1 d . . . . .
C15 C 0.8690(8) 0.5002(5) 0.7359(3) 0.0428(14) Uani 1 1 d . . . . .
C16 C 1.0509(7) 0.3240(5) 0.7461(4) 0.0535(17) Uani 1 1 d . . . . .
C17 C 0.8475(7) 0.2098(5) 0.6513(4) 0.0427(14) Uani 1 1 d . . . . .

loop_
_atom_site_aniso_label
_atom_site_aniso_U_11
_atom_site_aniso_U_22
_atom_site_aniso_U_33
_atom_site_aniso_U_23
_atom_site_aniso_U_13
_atom_site_aniso_U_12
W 0.03667(11) 0.03362(11) 0.03099(11) -0.00054(11) -0.00304(10) 0.00095(11)
Cl1 0.0484(9) 0.1164(18) 0.0765(12) 0.0152(12) -0.0130(9) -0.0319(11)
Cl2 0.0698(12) 0.0892(14) 0.0511(10) 0.0101(10) 0.0112(8) 0.0466(11)
P 0.0318(7) 0.0477(9) 0.0374(9) 0.0037(7) -0.0012(6) 0.0043(7)
O1 0.088(3) 0.077(3) 0.053(3) 0.007(3) 0.012(2) -0.016(3)
O2 0.037(2) 0.074(4) 0.060(3) -0.001(2) -0.008(2) 0.004(2)
O3 0.092(4) 0.045(3) 0.070(3) -0.014(3) -0.011(3) -0.003(3)
O4 0.071(3) 0.076(3) 0.105(4) 0.011(3) -0.035(3) 0.000(3)
O5 0.065(3) 0.048(3) 0.093(4) -0.025(3) -0.003(3) -0.002(3)
N 0.037(3) 0.041(3) 0.030(2) 0.001(2) 0.0016(17) 0.004(2)
C1 0.035(3) 0.035(3) 0.036(3) 0.007(3) 0.003(2) 0.005(2)
C2 0.058(3) 0.041(4) 0.037(3) 0.000(3) -0.005(3) 0.002(3)
C3 0.092(5) 0.048(4) 0.057(4) -0.014(3) -0.005(4) 0.024(4)
C4 0.069(4) 0.064(5) 0.054(4) 0.002(5) 0.007(3) 0.030(5)
C5 0.044(3) 0.059(5) 0.058(4) 0.002(4) -0.004(3) 0.013(3)
C6 0.044(3) 0.043(4) 0.049(4) -0.006(3) -0.002(3) 0.005(3)
C7 0.029(3) 0.042(3) 0.037(3) 0.007(3) 0.004(2) 0.007(3)
C8 0.052(4) 0.051(4) 0.049(4) 0.008(3) 0.002(3) -0.008(3)
C9 0.055(4) 0.068(5) 0.066(5) 0.028(5) 0.013(4) -0.010(4)
C10 0.058(4) 0.076(6) 0.042(4) 0.017(4) 0.014(3) 0.017(4)
C11 0.053(3) 0.062(4) 0.039(4) 0.000(4) 0.004(3) 0.008(4)
C12 0.042(3) 0.049(4) 0.043(3) 0.006(4) 0.008(3) -0.002(3)
C13 0.057(4) 0.043(3) 0.044(4) 0.000(3) -0.009(3) -0.008(3)
C14 0.045(3) 0.044(3) 0.031(3) 0.000(2) 0.008(3) -0.003(3)
C15 0.052(3) 0.045(4) 0.032(3) -0.003(3) -0.005(3) 0.000(3)
C16 0.054(4) 0.043(4) 0.063(4) 0.003(3) -0.021(4) -0.006(3)
C17 0.037(3) 0.046(4) 0.045(3) -0.005(3) -0.006(3) -0.002(3)

loop_
_atom_type_symbol
_atom_type_description
_atom_type_scat_dispersion_real
_atom_type_scat_dispersion_imag
_atom_type_scat_source
C C 0.0033 0.0016 'International Tables Vol C Tables 4.2.6.8 and 6.1.1.4'
H H 0.0000 0.0000 'International Tables Vol C Tables 4.2.6.8 and 6.1.1.4'
N N 0.0061 0.0033 'International Tables Vol C Tables 4.2.6.8 and 6.1.1.4'
O O 0.0106 0.0060 'International Tables Vol C Tables 4.2.6.8 and 6.1.1.4'
P P 0.1023 0.0942 'International Tables Vol C Tables 4.2.6.8 and 6.1.1.4'
Cl Cl 0.1484 0.1585 'International Tables Vol C Tables 4.2.6.8 and 6.1.1.4'
W W -0.8490 6.8722 'International Tables Vol C Tables 4.2.6.8 and 6.1.1.4'

loop_
_geom_angle_atom_site_label_1
_geom_angle_atom_site_label_2
_geom_angle_atom_site_label_3
_geom_angle
_geom_angle_site_symmetry_1
_geom_angle_site_symmetry_3
_geom_angle_publ_flag
C13 W P 176.67(19) . . ?
C13 W C14 88.7(2) . . ?
C13 W C15 91.8(2) . . ?
C13 W C17 89.8(2) . . ?
C14 W P 93.92(15) . . ?
C15 W P 90.17(18) . . ?
C15 W C14 91.7(2) . . ?
C15 W C17 177.9(3) . . ?
C16 W P 89.6(2) . . ?
C16 W C13 87.7(3) . . ?
C16 W C14 176.3(3) . . ?
C16 W C15 89.5(3) . . ?
C16 W C17 89.2(3) . . ?
C17 W P 88.18(18) . . ?
C17 W C14 89.7(2) . . ?
Cl1 P W 114.39(9) . . ?
Cl2 P W 113.22(10) . . ?
Cl2 P Cl1 97.31(11) . . ?
N P W 122.63(16) . . ?
N P Cl1 104.92(19) . . ?
N P Cl2 100.70(19) . . ?
C1 N P 119.0(4) . . ?
C7 N P 124.5(3) . . ?
C7 N C1 114.4(4) . . ?
C2 C1 N 121.3(5) . . ?
C6 C1 N 118.3(5) . . ?
C6 C1 C2 120.4(5) . . ?
C3 C2 C1 118.7(6) . . ?
C4 C3 C2 120.7(6) . . ?
C3 C4 C5 119.9(6) . . ?
C6 C5 C4 120.3(6) . . ?
C5 C6 C1 120.0(6) . . ?
C8 C7 N 119.6(6) . . ?
C8 C7 C12 121.0(6) . . ?
C12 C7 N 119.4(5) . . ?
C7 C8 C9 118.0(7) . . ?
C10 C9 C8 120.9(6) . . ?
C9 C10 C11 120.5(7) . . ?
C10 C11 C12 119.9(8) . . ?
C11 C12 C7 119.8(7) . . ?
O1 C13 W 178.4(6) . . ?
O2 C14 W 176.0(5) . . ?
O3 C15 W 177.1(6) . . ?
O4 C16 W 177.4(7) . . ?
O5 C17 W 177.8(6) . . ?

loop_
_geom_bond_atom_site_label_1
_geom_bond_atom_site_label_2
_geom_bond_distance
_geom_bond_site_symmetry_2
_geom_bond_publ_flag
W P 2.4395(19) . ?
W C13 2.034(7) . ?
W C14 2.073(6) . ?
W C15 2.057(7) . ?
W C16 2.024(6) . ?
W C17 2.064(7) . ?
Cl1 P 2.088(2) . ?
Cl2 P 2.051(3) . ?
P N 1.665(5) . ?
O1 C13 1.136(8) . ?
O2 C14 1.122(7) . ?
O3 C15 1.144(8) . ?
O4 C16 1.143(8) . ?
O5 C17 1.139(8) . ?
N C1 1.463(7) . ?
N C7 1.461(7) . ?
C1 C2 1.395(8) . ?
C1 C6 1.382(8) . ?
C2 C3 1.392(9) . ?
C3 C4 1.378(10) . ?
C4 C5 1.379(11) . ?
C5 C6 1.379(9) . ?
C7 C8 1.380(9) . ?
C7 C12 1.387(10) . ?
C8 C9 1.406(10) . ?
C9 C10 1.369(11) . ?
C10 C11 1.369(10) . ?
C11 C12 1.385(8) . ?

loop_
_twin_individual_id
_twin_individual_mass_fraction_refined
1 0.979(9)
2 0.021(9)
